data_7210687
loop_
_publ_author_name
'Jin, Feng'
'Wang, Hui-Zhen'
'Zhang, Ying'
'Wang, Yang'
'Zhang, Jun'
'Kong, Lin'
'Hao, Fu-Ying'
'Yang, Jia-Xiang'
'Wu, Jie-Ying'
'Tian, Yu-Peng'
'Zhou, Hong-Ping'

_publ_section_title
;
 Metal cation- and anion-induced assembly: structures and luminescent
 properties
;
_journal_issue 18
_journal_name_full CrystEngComm
_journal_page_first 3687
_journal_paper_doi 10.1039/c3ce26685k
_journal_volume 15
_journal_year 2013
_chemical_formula_sum 'C27 H18 Hg N6 S2'
_chemical_formula_weight 691.18
_chemical_name_systematic
;
?
;
_space_group_IT_number 14
_symmetry_space_group_name_Hall '-P 2ybc'
_symmetry_space_group_name_H-M 'P 1 21/c 1'
_atom_sites_solution_hydrogens geom
_atom_sites_solution_primary direct
_atom_sites_solution_secondary difmap
_audit_creation_method SHELXL-97
_cell_angle_alpha 90.000(5)
_cell_angle_beta 95.017(5)
_cell_angle_gamma 90.000(5)
_cell_formula_units_Z 4
_cell_length_a 13.460(5)
_cell_length_b 25.921(5)
_cell_length_c 7.340(5)
_cell_measurement_temperature 298(2)
_cell_volume 2551(2)
_computing_structure_refinement 'SHELXL-97 (Sheldrick, 1997)'
_computing_structure_solution 'SHELXS-97 (Sheldrick, 1990)'
_diffrn_ambient_temperature 298(2)
_diffrn_measured_fraction_theta_full 0.999
_diffrn_measured_fraction_theta_max 0.999
_diffrn_radiation_monochromator graphite
_diffrn_radiation_source 'fine-focus sealed tube'
_diffrn_radiation_type MoK\a
_diffrn_radiation_wavelength 0.71069
_diffrn_reflns_av_R_equivalents 0.0360
_diffrn_reflns_av_sigmaI/netI 0.0341
_diffrn_reflns_limit_h_max 15
_diffrn_reflns_limit_h_min -16
_diffrn_reflns_limit_k_max 30
_diffrn_reflns_limit_k_min -30
_diffrn_reflns_limit_l_max 8
_diffrn_reflns_limit_l_min -8
_diffrn_reflns_number 17956
_diffrn_reflns_theta_full 25.00
_diffrn_reflns_theta_max 25.00
_diffrn_reflns_theta_min 1.52
_exptl_absorpt_coefficient_mu 6.225
_exptl_absorpt_correction_T_max 0.3690
_exptl_absorpt_correction_T_min 0.2567
_exptl_crystal_density_diffrn 1.800
_exptl_crystal_density_method 'not measured'
_exptl_crystal_F_000 1336
_exptl_crystal_size_max 0.30
_exptl_crystal_size_mid 0.20
_exptl_crystal_size_min 0.20
_refine_diff_density_max 0.867
_refine_diff_density_min -0.569
_refine_diff_density_rms 0.088
_refine_ls_extinction_coef 0.00040(12)
_refine_ls_extinction_expression Fc^*^=kFc[1+0.001xFc^2^\l^3^/sin(2\q)]^-1/4^
_refine_ls_extinction_method SHELXL
_refine_ls_goodness_of_fit_ref 1.032
_refine_ls_hydrogen_treatment mixed
_refine_ls_matrix_type full
_refine_ls_number_parameters 326
_refine_ls_number_reflns 4497
_refine_ls_number_restraints 0
_refine_ls_restrained_S_all 1.032
_refine_ls_R_factor_all 0.0334
_refine_ls_R_factor_gt 0.0264
_refine_ls_shift/su_max 0.002
_refine_ls_shift/su_mean 0.000
_refine_ls_structure_factor_coef Fsqd
_refine_ls_weighting_details 'calc w=1/[\s^2^(Fo^2^)+(0.0346P)^2^+0.7745P] where P=(Fo^2^+2Fc^2^)/3'
_refine_ls_weighting_scheme calc
_refine_ls_wR_factor_gt 0.0650
_refine_ls_wR_factor_ref 0.0681
_reflns_number_gt 3873
_reflns_number_total 4497
_reflns_threshold_expression >2sigma(I)
_cod_data_source_file c3ce26685k.txt
_cod_data_source_block jf
_cod_database_code 7210687

loop_
_symmetry_equiv_pos_as_xyz
'x, y, z'
'-x, y+1/2, -z+1/2'
'-x, -y, -z'
'x, -y-1/2, z-1/2'

loop_
_atom_site_label
_atom_site_type_symbol
_atom_site_fract_x
_atom_site_fract_y
_atom_site_fract_z
_atom_site_U_iso_or_equiv
_atom_site_adp_type
_atom_site_occupancy
_atom_site_symmetry_multiplicity
_atom_site_calc_flag
_atom_site_refinement_flags
Hg1 Hg 0.739625(12) 0.953664(6) 0.23186(2) 0.04978(9) Uani 1 1 d .
S1 S 0.67534(8) 0.92029(4) 0.51183(15) 0.0571(3) Uani 1 1 d .
S2 S 0.63786(10) 1.00980(5) 0.0225(2) 0.0789(4) Uani 1 1 d .
C2 C 1.0251(3) 1.05142(14) 0.2954(5) 0.0460(9) Uani 1 1 d .
H2 H 1.0404 1.0853 0.3284 0.055 Uiso 1 1 calc R
N2 N 0.8447(2) 0.88852(11) 0.1328(4) 0.0378(7) Uani 1 1 d .
C7 C 1.0132(3) 0.86002(13) 0.1326(5) 0.0398(8) Uani 1 1 d .
H7 H 1.0808 0.8680 0.1475 0.048 Uiso 1 1 calc R
N1 N 0.9049(2) 0.98386(11) 0.2592(4) 0.0379(7) Uani 1 1 d .
C27 C 0.7521(3) 0.87073(18) 0.5536(6) 0.0545(10) Uani 1 1 d .
C26 C 0.7036(3) 1.06390(18) 0.0497(6) 0.0557(11) Uani 1 1 d .
C9 C 0.8811(3) 0.80031(14) 0.0706(5) 0.0423(9) Uani 1 1 d .
H9 H 0.8577 0.7673 0.0420 0.051 Uiso 1 1 calc R
N6 N 0.8043(4) 0.83657(19) 0.5897(7) 0.0914(14) Uani 1 1 d .
C1 C 0.9305(3) 1.03225(14) 0.3056(5) 0.0440(9) Uani 1 1 d .
H1 H 0.8822 1.0539 0.3467 0.053 Uiso 1 1 calc R
C5 C 0.9748(3) 0.95200(12) 0.2013(5) 0.0368(8) Uani 1 1 d .
C11 C 0.7039(3) 0.83082(14) 0.0745(5) 0.0431(9) Uani 1 1 d .
C4 C 1.0722(3) 0.96903(14) 0.1886(5) 0.0409(8) Uani 1 1 d .
H4 H 1.1201 0.9468 0.1492 0.049 Uiso 1 1 calc R
C3 C 1.0965(3) 1.01923(14) 0.2354(5) 0.0457(9) Uani 1 1 d .
H3 H 1.1610 1.0313 0.2264 0.055 Uiso 1 1 calc R
C10 C 0.8137(3) 0.83977(13) 0.0933(5) 0.0382(8) Uani 1 1 d .
C17 C 1.0581(3) 0.76845(13) 0.0669(5) 0.0376(8) Uani 1 1 d .
C22 C 1.0335(3) 0.71661(13) 0.0872(5) 0.0417(9) Uani 1 1 d .
H22 H 0.9702 0.7076 0.1177 0.050 Uiso 1 1 calc R
N5 N 0.7466(4) 1.10201(16) 0.0639(6) 0.0837(13) Uani 1 1 d .
C6 C 0.9435(3) 0.89816(12) 0.1527(4) 0.0350(8) Uani 1 1 d .
C8 C 0.9834(3) 0.80951(13) 0.0900(5) 0.0381(8) Uani 1 1 d .
C19 C 1.2222(3) 0.74228(14) -0.0040(5) 0.0464(10) Uani 1 1 d .
H19 H 1.2855 0.7510 -0.0356 0.056 Uiso 1 1 calc R
C18 C 1.1536(3) 0.78050(14) 0.0229(5) 0.0444(9) Uani 1 1 d .
H18 H 1.1717 0.8149 0.0113 0.053 Uiso 1 1 calc R
C16 C 0.6401(3) 0.86462(16) -0.0260(5) 0.0509(10) Uani 1 1 d .
H16 H 0.6669 0.8922 -0.0865 0.061 Uiso 1 1 calc R
C12 C 0.6633(3) 0.78914(17) 0.1600(6) 0.0616(12) Uani 1 1 d .
H12 H 0.7046 0.7655 0.2249 0.074 Uiso 1 1 calc R
C15 C 0.5384(3) 0.85806(19) -0.0375(7) 0.0675(13) Uani 1 1 d .
H15 H 0.4969 0.8808 -0.1060 0.081 Uiso 1 1 calc R
C14 C 0.4986(4) 0.8176(2) 0.0530(8) 0.0813(16) Uani 1 1 d .
H14 H 0.4298 0.8138 0.0497 0.098 Uiso 1 1 calc R
C13 C 0.5601(4) 0.7830(2) 0.1479(8) 0.0828(16) Uani 1 1 d .
H13 H 0.5327 0.7550 0.2050 0.099 Uiso 1 1 calc R
C20 C 1.1969(3) 0.69106(13) 0.0158(5) 0.0389(8) Uani 1 1 d .
C21 C 1.1024(3) 0.67881(14) 0.0625(5) 0.0438(9) Uani 1 1 d .
H21 H 1.0852 0.6444 0.0772 0.053 Uiso 1 1 calc R
C23 C 1.3652(4) 0.6540(2) -0.0153(8) 0.0823(16) Uani 1 1 d .
H23 H 1.4040 0.6836 0.0043 0.099 Uiso 1 1 calc R
N3 N 1.2663(2) 0.65147(12) -0.0139(4) 0.0453(7) Uani 1 1 d .
N4 N 1.2338(3) 0.60278(12) -0.0483(5) 0.0556(9) Uani 1 1 d .
C25 C 1.3160(4) 0.57626(18) -0.0688(6) 0.0638(12) Uani 1 1 d .
H25 H 1.3169 0.5411 -0.0933 0.077 Uiso 1 1 calc R
C24 C 1.3993(4) 0.6064(2) -0.0499(8) 0.0859(17) Uani 1 1 d .
H24 H 1.4650 0.5963 -0.0589 0.103 Uiso 1 1 calc R

loop_
_atom_site_aniso_label
_atom_site_aniso_U_11
_atom_site_aniso_U_22
_atom_site_aniso_U_33
_atom_site_aniso_U_23
_atom_site_aniso_U_13
_atom_site_aniso_U_12
Hg1 0.04359(12) 0.03990(12) 0.06713(13) 0.00282(7) 0.01210(8) 0.00087(7)
S1 0.0461(6) 0.0612(7) 0.0663(7) 0.0058(5) 0.0187(5) 0.0035(5)
S2 0.0590(8) 0.0516(7) 0.1203(11) 0.0191(7) -0.0251(7) -0.0070(6)
C2 0.048(2) 0.033(2) 0.056(2) -0.0085(17) 0.0026(19) -0.0068(17)
N2 0.0390(17) 0.0314(16) 0.0430(16) 0.0014(13) 0.0032(14) -0.0004(13)
C7 0.038(2) 0.034(2) 0.047(2) -0.0016(16) -0.0003(16) -0.0013(16)
N1 0.0358(17) 0.0312(16) 0.0472(16) -0.0020(13) 0.0069(13) 0.0013(13)
C27 0.049(3) 0.058(3) 0.057(2) 0.000(2) 0.013(2) -0.007(2)
C26 0.047(3) 0.049(3) 0.071(3) 0.012(2) 0.007(2) 0.006(2)
C9 0.045(2) 0.0316(19) 0.050(2) -0.0008(16) 0.0014(17) -0.0036(17)
N6 0.085(3) 0.086(3) 0.104(4) 0.022(3) 0.019(3) 0.025(3)
C1 0.045(2) 0.035(2) 0.052(2) -0.0081(16) 0.0062(18) 0.0017(17)
C5 0.040(2) 0.0335(19) 0.0360(17) 0.0010(15) 0.0006(16) -0.0015(16)
C11 0.042(2) 0.039(2) 0.049(2) -0.0072(17) 0.0050(18) -0.0038(17)
C4 0.035(2) 0.037(2) 0.051(2) -0.0042(16) 0.0046(17) -0.0008(16)
C3 0.040(2) 0.040(2) 0.056(2) -0.0023(18) 0.0004(18) -0.0067(18)
C10 0.042(2) 0.0336(19) 0.0386(18) -0.0003(15) 0.0012(16) -0.0044(16)
C17 0.039(2) 0.0329(19) 0.0405(19) -0.0022(15) 0.0015(16) 0.0011(16)
C22 0.039(2) 0.034(2) 0.053(2) 0.0008(16) 0.0120(17) -0.0016(16)
N5 0.090(3) 0.055(3) 0.105(3) 0.014(2) 0.001(3) -0.017(2)
C6 0.040(2) 0.0285(18) 0.0363(18) 0.0018(14) 0.0005(16) -0.0021(15)
C8 0.041(2) 0.0327(19) 0.0401(19) 0.0008(15) 0.0017(16) 0.0001(16)
C19 0.040(2) 0.043(2) 0.057(2) 0.0007(18) 0.0118(19) -0.0067(18)
C18 0.052(2) 0.0273(19) 0.054(2) -0.0005(16) 0.0037(19) -0.0054(17)
C16 0.049(2) 0.047(2) 0.057(2) -0.0058(19) 0.003(2) 0.000(2)
C12 0.057(3) 0.049(3) 0.078(3) 0.003(2) 0.003(2) -0.014(2)
C15 0.041(3) 0.074(3) 0.086(3) -0.018(3) -0.006(2) 0.007(2)
C14 0.037(3) 0.098(4) 0.109(4) -0.023(3) 0.007(3) -0.012(3)
C13 0.065(3) 0.081(4) 0.104(4) -0.002(3) 0.017(3) -0.033(3)
C20 0.038(2) 0.035(2) 0.0436(19) -0.0025(15) 0.0005(16) 0.0003(16)
C21 0.046(2) 0.0302(19) 0.056(2) 0.0003(16) 0.0073(19) -0.0059(17)
C23 0.041(3) 0.065(3) 0.141(5) -0.021(3) 0.007(3) 0.000(2)
N3 0.0424(19) 0.0392(18) 0.0544(18) -0.0016(14) 0.0059(15) 0.0018(15)
N4 0.056(2) 0.0354(18) 0.077(2) -0.0081(17) 0.0140(19) 0.0053(16)
C25 0.064(3) 0.050(3) 0.078(3) -0.007(2) 0.014(2) 0.019(2)
C24 0.044(3) 0.080(4) 0.134(5) -0.013(3) 0.007(3) 0.020(3)

loop_
_atom_type_symbol
_atom_type_description
_atom_type_scat_dispersion_real
_atom_type_scat_dispersion_imag
_atom_type_scat_source
C C 0.0033 0.0016 'International Tables Vol C Tables 4.2.6.8 and 6.1.1.4'
N N 0.0061 0.0033 'International Tables Vol C Tables 4.2.6.8 and 6.1.1.4'
S S 0.1246 0.1234 'International Tables Vol C Tables 4.2.6.8 and 6.1.1.4'
Hg Hg -2.3894 9.2266 'International Tables Vol C Tables 4.2.6.8 and 6.1.1.4'
H H 0.0000 0.0000 'International Tables Vol C Tables 4.2.6.8 and 6.1.1.4'

loop_
_geom_angle_atom_site_label_1
_geom_angle_atom_site_label_2
_geom_angle_atom_site_label_3
_geom_angle
N1 Hg1 N2 71.10(10)
N1 Hg1 S2 109.22(8)
N2 Hg1 S2 123.38(9)
N1 Hg1 S1 116.49(8)
N2 Hg1 S1 105.70(7)
S2 Hg1 S1 121.07(5)
C27 S1 Hg1 99.68(14)
C26 S2 Hg1 99.41(17)
C3 C2 C1 118.4(3)
C3 C2 H2 120.8
C1 C2 H2 120.8
C6 N2 C10 118.6(3)
C6 N2 Hg1 116.5(2)
C10 N2 Hg1 123.5(2)
C6 C7 C8 120.8(3)
C6 C7 H7 119.6
C8 C7 H7 119.6
C1 N1 C5 118.9(3)
C1 N1 Hg1 123.8(2)
C5 N1 Hg1 116.8(2)
N6 C27 S1 177.2(4)
N5 C26 S2 177.5(5)
C10 C9 C8 120.9(3)
C10 C9 H9 119.6
C8 C9 H9 119.6
N1 C1 C2 123.0(4)
N1 C1 H1 118.5
C2 C1 H1 118.5
N1 C5 C4 120.9(3)
N1 C5 C6 117.3(3)
C4 C5 C6 121.8(3)
C12 C11 C16 118.8(4)
C12 C11 C10 120.4(4)
C16 C11 C10 120.8(3)
C3 C4 C5 119.1(4)
C3 C4 H4 120.4
C5 C4 H4 120.4
C2 C3 C4 119.7(4)
C2 C3 H3 120.1
C4 C3 H3 120.1
N2 C10 C9 121.4(3)
N2 C10 C11 116.7(3)
C9 C10 C11 121.9(3)
C18 C17 C22 118.3(3)
C18 C17 C8 121.0(3)
C22 C17 C8 120.6(3)
C21 C22 C17 120.3(3)
C21 C22 H22 119.8
C17 C22 H22 119.8
N2 C6 C7 121.9(3)
N2 C6 C5 117.0(3)
C7 C6 C5 121.1(3)
C9 C8 C7 116.4(3)
C9 C8 C17 122.6(3)
C7 C8 C17 120.9(3)
C18 C19 C20 120.0(4)
C18 C19 H19 120.0
C20 C19 H19 120.0
C19 C18 C17 121.1(3)
C19 C18 H18 119.5
C17 C18 H18 119.5
C15 C16 C11 121.3(4)
C15 C16 H16 119.4
C11 C16 H16 119.4
C11 C12 C13 119.4(5)
C11 C12 H12 120.3
C13 C12 H12 120.3
C14 C15 C16 119.5(5)
C14 C15 H15 120.2
C16 C15 H15 120.2
C13 C14 C15 120.1(5)
C13 C14 H14 119.9
C15 C14 H14 119.9
C14 C13 C12 120.8(5)
C14 C13 H13 119.6
C12 C13 H13 119.6
C19 C20 C21 119.2(3)
C19 C20 N3 120.5(3)
C21 C20 N3 120.3(3)
C22 C21 C20 121.0(3)
C22 C21 H21 119.5
C20 C21 H21 119.5
N3 C23 C24 108.2(4)
N3 C23 H23 125.9
C24 C23 H23 125.9
C23 N3 N4 110.6(3)
C23 N3 C20 129.5(4)
N4 N3 C20 119.9(3)
C25 N4 N3 104.3(4)
N4 C25 C24 112.3(4)
N4 C25 H25 123.9
C24 C25 H25 123.9
C23 C24 C25 104.7(4)
C23 C24 H24 127.7
C25 C24 H24 127.7

loop_
_geom_bond_atom_site_label_1
_geom_bond_atom_site_label_2
_geom_bond_distance
Hg1 N1 2.350(3)
Hg1 N2 2.358(3)
Hg1 S2 2.4466(14)
Hg1 S1 2.4559(16)
S1 C27 1.660(5)
S2 C26 1.661(5)
C2 C3 1.374(5)
C2 C1 1.375(6)
C2 H2 0.9300
N2 C6 1.349(4)
N2 C10 1.354(4)
C7 C6 1.380(5)
C7 C8 1.396(5)
C7 H7 0.9300
N1 C1 1.337(4)
N1 C5 1.348(4)
C27 N6 1.147(6)
C26 N5 1.145(6)
C9 C10 1.387(5)
C9 C8 1.393(5)
C9 H9 0.9300
C1 H1 0.9300
C5 C4 1.395(5)
C5 C6 1.492(4)
C11 C12 1.386(5)
C11 C16 1.392(6)
C11 C10 1.490(5)
C4 C3 1.378(5)
C4 H4 0.9300
C3 H3 0.9300
C17 C18 1.388(5)
C17 C22 1.395(5)
C17 C8 1.484(5)
C22 C21 1.371(5)
C22 H22 0.9300
C19 C18 1.380(5)
C19 C20 1.382(5)
C19 H19 0.9300
C18 H18 0.9300
C16 C15 1.375(6)
C16 H16 0.9300
C12 C13 1.393(7)
C12 H12 0.9300
C15 C14 1.374(7)
C15 H15 0.9300
C14 C13 1.370(8)
C14 H14 0.9300
C13 H13 0.9300
C20 C21 1.383(5)
C20 N3 1.418(4)
C21 H21 0.9300
C23 N3 1.334(5)
C23 C24 1.349(6)
C23 H23 0.9300
N3 N4 1.352(4)
N4 C25 1.322(5)
C25 C24 1.364(7)
C25 H25 0.9300
C24 H24 0.9300

loop_
_geom_torsion_atom_site_label_1
_geom_torsion_atom_site_label_2
_geom_torsion_atom_site_label_3
_geom_torsion_atom_site_label_4
_geom_torsion
N1 Hg1 S1 C27 -62.88(18)
N2 Hg1 S1 C27 13.48(18)
S2 Hg1 S1 C27 160.26(16)
N1 Hg1 S2 C26 -26.21(18)
N2 Hg1 S2 C26 -105.79(18)
S1 Hg1 S2 C26 113.39(17)
N1 Hg1 N2 C6 4.9(2)
S2 Hg1 N2 C6 105.9(2)
S1 Hg1 N2 C6 -108.3(2)
N1 Hg1 N2 C10 171.3(3)
S2 Hg1 N2 C10 -87.7(3)
S1 Hg1 N2 C10 58.1(3)
N2 Hg1 N1 C1 173.6(3)
S2 Hg1 N1 C1 53.9(3)
S1 Hg1 N1 C1 -87.8(3)
N2 Hg1 N1 C5 2.5(2)
S2 Hg1 N1 C5 -117.2(2)
S1 Hg1 N1 C5 101.1(2)
Hg1 S1 C27 N6 158(10)
Hg1 S2 C26 N5 177(100)
C5 N1 C1 C2 0.7(6)
Hg1 N1 C1 C2 -170.3(3)
C3 C2 C1 N1 -0.3(6)
C1 N1 C5 C4 -0.4(5)
Hg1 N1 C5 C4 171.2(3)
C1 N1 C5 C6 179.4(3)
Hg1 N1 C5 C6 -9.1(4)
N1 C5 C4 C3 -0.3(5)
C6 C5 C4 C3 180.0(3)
C1 C2 C3 C4 -0.4(6)
C5 C4 C3 C2 0.7(6)
C6 N2 C10 C9 -1.0(5)
Hg1 N2 C10 C9 -167.1(3)
C6 N2 C10 C11 179.4(3)
Hg1 N2 C10 C11 13.3(4)
C8 C9 C10 N2 0.8(5)
C8 C9 C10 C11 -179.6(3)
C12 C11 C10 N2 -133.4(4)
C16 C11 C10 N2 45.2(5)
C12 C11 C10 C9 47.0(5)
C16 C11 C10 C9 -134.3(4)
C18 C17 C22 C21 -0.5(5)
C8 C17 C22 C21 178.8(3)
C10 N2 C6 C7 0.6(5)
Hg1 N2 C6 C7 167.6(2)
C10 N2 C6 C5 -178.3(3)
Hg1 N2 C6 C5 -11.2(4)
C8 C7 C6 N2 0.1(5)
C8 C7 C6 C5 178.9(3)
N1 C5 C6 N2 13.7(4)
C4 C5 C6 N2 -166.6(3)
N1 C5 C6 C7 -165.2(3)
C4 C5 C6 C7 14.6(5)
C10 C9 C8 C7 -0.2(5)
C10 C9 C8 C17 -180.0(3)
C6 C7 C8 C9 -0.3(5)
C6 C7 C8 C17 179.5(3)
C18 C17 C8 C9 157.0(4)
C22 C17 C8 C9 -22.4(5)
C18 C17 C8 C7 -22.8(5)
C22 C17 C8 C7 157.8(3)
C20 C19 C18 C17 -1.1(6)
C22 C17 C18 C19 1.3(5)
C8 C17 C18 C19 -178.0(3)
C12 C11 C16 C15 1.7(6)
C10 C11 C16 C15 -177.0(4)
C16 C11 C12 C13 -1.9(6)
C10 C11 C12 C13 176.8(4)
C11 C16 C15 C14 0.5(7)
C16 C15 C14 C13 -2.6(8)
C15 C14 C13 C12 2.4(8)
C11 C12 C13 C14 -0.1(8)
C18 C19 C20 C21 0.1(5)
C18 C19 C20 N3 179.1(3)
C17 C22 C21 C20 -0.5(6)
C19 C20 C21 C22 0.7(6)
N3 C20 C21 C22 -178.4(3)
C24 C23 N3 N4 -0.4(6)
C24 C23 N3 C20 -179.9(4)
C19 C20 N3 C23 19.2(6)
C21 C20 N3 C23 -161.8(5)
C19 C20 N3 N4 -160.2(3)
C21 C20 N3 N4 18.8(5)
C23 N3 N4 C25 0.5(5)
C20 N3 N4 C25 -180.0(3)
N3 N4 C25 C24 -0.4(5)
N3 C23 C24 C25 0.1(7)
N4 C25 C24 C23 0.2(7)
